data_2104506
loop_
_publ_author_name
'Marsh, Richard E.'

_publ_section_title
;
 Space groups <i>P</i>1 and <i>Cc</i>: how are they doing?
;
_journal_coeditor_code BK5088
_journal_issue 6
_journal_name_full 'Acta Crystallographica Section B'
_journal_page_first 782
_journal_page_last 783
_journal_paper_doi 10.1107/S0108768109046448
_journal_volume 65
_journal_year 2009
_chemical_formula_moiety 'C11 H16 N S, C2 H O4'
_chemical_formula_sum 'C13 H17 N O4 S'
_chemical_formula_weight 283.34
_chemical_name_systematic
;
Dimethyl(2-(methylene)-2-(phenylsulfanyl)ethyl)ammonium oxalate
;
_space_group_IT_number 43
_symmetry_cell_setting orthorhombic
_symmetry_space_group_name_Hall 'F 2 -2d'
_symmetry_space_group_name_H-M 'F d d 2'
_cell_angle_alpha 90.00
_cell_angle_beta 90.00
_cell_angle_gamma 90.00
_cell_formula_units_Z 16
_cell_length_a 60.457(18)
_cell_length_b 16.411(6)
_cell_length_c 5.582(2)
_cell_measurement_temperature 120(2)
_cell_volume 5538(3)
_diffrn_ambient_temperature 120(2)
_diffrn_radiation_type MoK\a
_diffrn_radiation_wavelength 0.71073
_exptl_crystal_density_diffrn 1.359
_exptl_crystal_F_000 2400
_cod_data_source_file bk5088.cif
_cod_data_source_block LEBWAR
_cod_original_sg_symbol_H-M Fdd2
_cod_database_code 2104506

loop_
_symmetry_equiv_pos_site_id
_symmetry_equiv_pos_as_xyz
1 x,y,z
2 -x,-y,z
3 1/4-x,1/4+y,1/4+z
4 3/4+x,3/4-y,1/4+z
5 x,1/2+y,1/2+z
6 -x,1/2-y,1/2+z
7 1/4-x,3/4+y,3/4+z
8 3/4+x,1/4-y,3/4+z
9 1/2+x,y,1/2+z
10 1/2-x,-y,1/2+z
11 3/4-x,1/4+y,3/4+z
12 1/4+x,3/4-y,3/4+z
13 1/2+x,1/2+y,z
14 1/2-x,1/2-y,z
15 3/4-x,3/4+y,1/4+z
16 1/4+x,1/4-y,1/4+z

loop_
_atom_site_label
_atom_site_type_symbol
_atom_site_fract_x
_atom_site_fract_y
_atom_site_fract_z
_atom_site_occupancy
S1 S 0.29301 0.42804 0.3503 1
O1 O 0.3351 0.6582 0.3743 1
O2 O 0.3386 0.5332 0.2205 1
H1 H 0.3368 0.5587 0.0908 1
O3 O 0.3340 0.5926 0.8258 1
O4 O 0.3446 0.4739 0.6614 1
N1 N 0.3426 0.3578 0.3037 1
H2 H 0.3398 0.4068 0.3815 1
C1 C 0.2908 0.2708 0.1869 1
H3 H 0.2970 0.2255 0.1046 1
H4 H 0.2764 0.2671 0.2518 1
C2 C 0.3021 0.3374 0.2108 1
C3 C 0.3251 0.3453 0.1107 1
H5 H 0.3255 0.3920 -0.0012 1
H6 H 0.3287 0.2956 0.0184 1
C4 C 0.3650 0.3628 0.1843 1
H7 H 0.3765 0.3704 0.3067 1
H8 H 0.3652 0.4091 0.0732 1
H9 H 0.3679 0.3124 0.0958 1
C5 C 0.3421 0.2903 0.4848 1
H10 H 0.3536 0.2998 0.6055 1
H11 H 0.3448 0.2382 0.4045 1
H12 H 0.3276 0.2890 0.5626 1
C6 C 0.2657 0.4028 0.4362 1
C7 C 0.2485 0.4282 0.2949 1
H13 H 0.2514 0.4544 0.1462 1
C8 C 0.2266 0.4154 0.3700 1
H14 H 0.2147 0.4339 0.2740 1
C9 C 0.2225 0.3752 0.5857 1
H15 H 0.2077 0.3652 0.6345 1
C10 C 0.2400 0.3502 0.7278 1
H16 H 0.2371 0.3238 0.8761 1
C11 C 0.2618 0.3639 0.6539 1
H17 H 0.2738 0.3468 0.7510 1
C12 C 0.3372 0.5850 0.3951 1
C13 C 0.3386 0.5469 0.6507 1

loop_
_geom_angle_atom_site_label_1
_geom_angle_atom_site_label_2
_geom_angle_atom_site_label_3
_geom_angle
_geom_angle_site_symmetry_1
_geom_angle_site_symmetry_2
_geom_angle_site_symmetry_3
_geom_angle_publ_flag
C2 S1 C6 102.28 . . . yes
C12 O2 H1 108.00 . . . no
C3 N1 C4 108.53 . . . yes
C4 N1 C5 110.81 . . . yes
C3 N1 C5 111.28 . . . yes
C5 N1 H2 109.00 . . . no
C4 N1 H2 109.00 . . . no
C3 N1 H2 109.00 . . . no
S1 C2 C3 112.25 . . . yes
S1 C2 C1 126.27 . . . yes
C1 C2 C3 121.46 . . . no
N1 C3 C2 113.01 . . . yes
S1 C6 C7 118.77 . . . yes
S1 C6 C11 120.13 . . . yes
C7 C6 C11 120.87 . . . no
C6 C7 C8 119.88 . . . no
C7 C8 C9 119.72 . . . no
C8 C9 C10 119.92 . . . no
C9 C10 C11 120.22 . . . no
C6 C11 C10 119.36 . . . no
O1 C12 C13 119.34 . . . yes
O2 C12 C13 114.91 . . . yes
O1 C12 O2 125.75 . . . yes
O3 C13 C12 117.24 . . . yes
O4 C13 C12 116.26 . . . yes
O3 C13 O4 126.49 . . . yes

loop_
_geom_bond_atom_site_label_1
_geom_bond_atom_site_label_2
_geom_bond_distance
_geom_bond_site_symmetry_1
_geom_bond_site_symmetry_2
_geom_bond_publ_flag
S1 C2 1.7666 . . yes
S1 C6 1.7685 . . yes
O1 C12 1.2135 . . yes
O2 C12 1.2959 . . yes
O3 C13 1.2629 . . yes
O4 C13 1.2531 . . yes
O2 H1 0.8400 . . no
N1 C5 1.4999 . . yes
N1 C4 1.5115 . . yes
N1 C3 1.5237 . . yes
N1 H2 0.9300 . . no
C1 C2 1.2958 . . no
C2 C3 1.5041 . . no
C6 C7 1.3700 . . no
C6 C11 1.3926 . . no
C7 C8 1.4046 . . no
C8 C9 1.3949 . . no
C9 C10 1.3844 . . no
C10 C11 1.3992 . . no
C1 H4 0.9400 . . no
C1 H3 0.9500 . . no
C3 H6 0.9900 . . no
C3 H5 0.9900 . . no
C4 H9 0.9800 . . no
C4 H8 0.9800 . . no
C4 H7 0.9800 . . no
C5 H11 0.9800 . . no
C5 H10 0.9800 . . no
C5 H12 0.9800 . . no
C7 H13 0.9500 . . no
C8 H14 0.9500 . . no
C9 H15 0.9500 . . no
C10 H16 0.9500 . . no
C11 H17 0.9500 . . no
C12 C13 1.5598 . . no

loop_
_cod_related_entry_id
_cod_related_entry_database
_cod_related_entry_code
1 ChemSpider 30654543
